data_4079108
loop_
_publ_author_name
'Pe\~nafiel, Itziar'
'Pastor, Isidro M.'
'Yus, Miguel'
'Esteruelas, Miguel A.'
'Oliv\'an, Montserrat'

_publ_section_title
;
 Preparation, Hydrogen Bonds, and Catalytic Activity in Metal-Promoted
 Addition of Arylboronic Acids to Enones of a Rhodium Complex Containing
 an NHC Ligand with an Alcohol Function
;
_journal_issue 17
_journal_name_full Organometallics
_journal_page_first 6154
_journal_paper_doi 10.1021/om300498e
_journal_volume 31
_journal_year 2012
_chemical_formula_moiety 'C26 H30 Cl N2 O Rh'
_chemical_formula_sum 'C26 H30 Cl N2 O Rh'
_chemical_formula_weight 524.88
_chemical_name_systematic
; 
 ? 
;
_space_group_IT_number 9
_symmetry_cell_setting monoclinic
_symmetry_space_group_name_Hall 'C -2yc'
_symmetry_space_group_name_H-M 'C 1 c 1'
_atom_sites_solution_hydrogens geom
_atom_sites_solution_primary direct
_atom_sites_solution_secondary difmap
_audit_creation_method SHELXL-97
_cell_angle_alpha 90.00
_cell_angle_beta 103.597(7)
_cell_angle_gamma 90.00
_cell_formula_units_Z 4
_cell_length_a 13.521(6)
_cell_length_b 21.920(9)
_cell_length_c 7.978(3)
_cell_measurement_reflns_used 1750
_cell_measurement_temperature 100(2)
_cell_measurement_theta_max 20
_cell_measurement_theta_min 3
_cell_volume 2298.3(16)
_computing_cell_refinement 'SAINT+ v. 6.1 (Bruker AXS, 2000)'
_computing_data_collection 'SMART v. 5.625 (Bruker AXS, 2000)'
_computing_data_reduction 'SAINT+ v. 6.1 (Bruker AXS, 2000)'
_computing_molecular_graphics 'XP, SHELXTL v. 6.1 (Bruker, 2000)'
_computing_publication_material 'XCIF, SHELXTL v. 6.1 (Bruker, 2000)'
_computing_structure_refinement 'SHELXL-97 (Sheldrick, 1997)'
_computing_structure_solution 'SHELXS-97 (Sheldrick, 1990)'
_diffrn_ambient_temperature 100(2)
_diffrn_detector_area_resol_mean 8.26
_diffrn_measured_fraction_theta_full 0.998
_diffrn_measured_fraction_theta_max 0.928
_diffrn_measurement_device_type 'Bruker SMART APEX CCD system'
_diffrn_measurement_method '\w rotations with narrow frames'
_diffrn_radiation_monochromator graphite
_diffrn_radiation_source 'fine-focus sealed tube'
_diffrn_radiation_type MoK\a
_diffrn_radiation_wavelength 0.71073
_diffrn_reflns_av_R_equivalents 0.0901
_diffrn_reflns_av_sigmaI/netI 0.1545
_diffrn_reflns_limit_h_max 18
_diffrn_reflns_limit_h_min -17
_diffrn_reflns_limit_k_max 29
_diffrn_reflns_limit_k_min -29
_diffrn_reflns_limit_l_max 10
_diffrn_reflns_limit_l_min -10
_diffrn_reflns_number 13163
_diffrn_reflns_theta_full 27.50
_diffrn_reflns_theta_max 28.87
_diffrn_reflns_theta_min 1.81
_diffrn_standards_decay_% 'no decay'
_exptl_absorpt_coefficient_mu 0.880
_exptl_absorpt_correction_T_max 0.967
_exptl_absorpt_correction_T_min 0.703
_exptl_absorpt_correction_type multi-scan
_exptl_absorpt_process_details
;
Absorption correction performed with SADABS program. This is based on the
method of Blessing: Blessing, R. H., Acta Crystallogr., Sect. A 1995, 51, 33.

SADABS: Area-Detector Absorption Correction. Bruker-AXS 
within SAINT+ package, v. 6.1 (2000).
;
_exptl_crystal_colour yellow
_exptl_crystal_density_diffrn 1.517
_exptl_crystal_density_method 'not measured'
_exptl_crystal_description prism
_exptl_crystal_F_000 1080
_exptl_crystal_size_max 0.08
_exptl_crystal_size_mid 0.06
_exptl_crystal_size_min 0.02
_refine_diff_density_max 0.975
_refine_diff_density_min -1.008
_refine_diff_density_rms 0.093
_refine_ls_abs_structure_details 'Flack H D (1983), Acta Cryst. A39, 876-881'
_refine_ls_abs_structure_Flack 0.08(4)
_refine_ls_extinction_method none
_refine_ls_goodness_of_fit_ref 0.856
_refine_ls_hydrogen_treatment mixed
_refine_ls_matrix_type full
_refine_ls_number_parameters 286
_refine_ls_number_reflns 5437
_refine_ls_number_restraints 2
_refine_ls_restrained_S_all 0.856
_refine_ls_R_factor_all 0.1045
_refine_ls_R_factor_gt 0.0564
_refine_ls_shift/su_max 0.001
_refine_ls_shift/su_mean 0.000
_refine_ls_structure_factor_coef Fsqd
_refine_ls_weighting_details 'calc w=1/[\s^2^(Fo^2^)+(0.0275P)^2^+0.0000P] where P=(Fo^2^+2Fc^2^)/3'
_refine_ls_weighting_scheme calc
_refine_ls_wR_factor_gt 0.0930
_refine_ls_wR_factor_ref 0.1037
_reflns_number_gt 3320
_reflns_number_total 5437
_reflns_threshold_expression >2sigma(I)
_cod_data_source_file om300498e_si_001.cif
_cod_data_source_block mae420as
_cod_original_cell_volume 2298.3(17)
_cod_original_sg_symbol_H-M Cc
_cod_database_code 4079108

loop_
_symmetry_equiv_pos_as_xyz
'x, y, z'
'x, -y, z+1/2'
'x+1/2, y+1/2, z'
'x+1/2, -y+1/2, z+1/2'

loop_
_atom_site_label
_atom_site_type_symbol
_atom_site_fract_x
_atom_site_fract_y
_atom_site_fract_z
_atom_site_U_iso_or_equiv
_atom_site_adp_type
_atom_site_occupancy
_atom_site_symmetry_multiplicity
_atom_site_calc_flag
_atom_site_refinement_flags
_atom_site_disorder_assembly
_atom_site_disorder_group
Rh Rh 0.25148(5) 0.169125(19) 0.25244(6) 0.03605(15) Uani 1 1 d . . .
Cl1 Cl 0.27199(17) 0.25539(8) 0.4385(3) 0.0544(6) Uani 1 1 d . . .
N1 N 0.4798(5) 0.1658(3) 0.2799(8) 0.0420(16) Uani 1 1 d . . .
N2 N 0.4069(5) 0.2228(2) 0.0723(7) 0.0374(15) Uani 1 1 d . . .
C1 C 0.3873(7) 0.1867(3) 0.2029(11) 0.036(2) Uani 1 1 d . . .
C2 C 0.5559(6) 0.1886(3) 0.2055(10) 0.0423(19) Uani 1 1 d . . .
H2 H 0.6268 0.1807 0.2406 0.051 Uiso 1 1 calc R . .
C3 C 0.5082(6) 0.2240(3) 0.0740(9) 0.0410(19) Uani 1 1 d . . .
H3 H 0.5391 0.2459 -0.0031 0.049 Uiso 1 1 calc R . .
C4 C 0.4994(7) 0.1270(4) 0.4323(12) 0.047(3) Uani 1 1 d . B .
H4A H 0.5520 0.0967 0.4225 0.057 Uiso 1 1 calc R . .
H4B H 0.4364 0.1043 0.4344 0.057 Uiso 1 1 calc R . .
C5 C 0.5335(6) 0.1598(3) 0.5978(10) 0.0457(19) Uani 1 1 d . . .
H5A H 0.4865 0.1946 0.6032 0.055 Uiso 0.75 1 calc PR A 1
H5B H 0.6020 0.1783 0.6058 0.055 Uiso 0.25 1 calc PR A 2
O1A O 0.6341(5) 0.1830(3) 0.5886(8) 0.0508(18) Uiso 0.75 1 d P B 1
H1A H 0.6680 0.1915 0.6883 0.076 Uiso 0.75 1 calc PR B 1
O1B O 0.4592(15) 0.2083(9) 0.632(2) 0.049(5) Uiso 0.25 1 d P B 2
H1B H 0.4359 0.1976 0.7160 0.074 Uiso 0.25 1 calc PR B 2
C6 C 0.5371(6) 0.1166(3) 0.7489(9) 0.0373(18) Uani 1 1 d . B .
C7 C 0.6272(9) 0.0933(4) 0.8453(14) 0.051(3) Uani 1 1 d . . .
H7 H 0.6907 0.1056 0.8249 0.061 Uiso 1 1 calc R B .
C8 C 0.6222(8) 0.0509(4) 0.9742(13) 0.051(3) Uani 1 1 d . B .
H8 H 0.6831 0.0326 1.0384 0.062 Uiso 1 1 calc R . .
C9 C 0.5328(7) 0.0356(3) 1.0087(11) 0.054(2) Uani 1 1 d . . .
H9 H 0.5315 0.0082 1.1005 0.065 Uiso 1 1 calc R B .
C10 C 0.4428(6) 0.0593(3) 0.9119(12) 0.051(2) Uani 1 1 d . B .
H10 H 0.3796 0.0479 0.9351 0.061 Uiso 1 1 calc R . .
C11 C 0.4458(6) 0.0998(3) 0.7813(10) 0.049(2) Uani 1 1 d . . .
H11 H 0.3843 0.1162 0.7134 0.058 Uiso 1 1 calc R B .
C12 C 0.3290(6) 0.2561(3) -0.0524(10) 0.0417(18) Uani 1 1 d . . .
H12A H 0.2612 0.2466 -0.0320 0.050 Uiso 1 1 calc R . .
H12B H 0.3296 0.2424 -0.1703 0.050 Uiso 1 1 calc R . .
C13 C 0.3460(5) 0.3257(3) -0.0399(9) 0.0412(17) Uani 1 1 d . . .
C14 C 0.3593(6) 0.3549(3) 0.1163(9) 0.051(2) Uani 1 1 d . . .
H14 H 0.3572 0.3317 0.2160 0.061 Uiso 1 1 calc R . .
C15 C 0.3759(9) 0.4186(4) 0.1325(14) 0.051(3) Uani 1 1 d . . .
H15 H 0.3903 0.4385 0.2413 0.061 Uiso 1 1 calc R . .
C16 C 0.3699(8) 0.4503(4) -0.0200(13) 0.050(3) Uani 1 1 d . . .
H16 H 0.3750 0.4935 -0.0158 0.060 Uiso 1 1 calc R . .
C17 C 0.3571(6) 0.4222(3) -0.1745(10) 0.054(2) Uani 1 1 d . . .
H17 H 0.3566 0.4454 -0.2752 0.065 Uiso 1 1 calc R . .
C18 C 0.3447(6) 0.3590(3) -0.1854(10) 0.0435(19) Uani 1 1 d . . .
H18 H 0.3353 0.3392 -0.2938 0.052 Uiso 1 1 calc R . .
C19 C 0.0886(9) 0.1645(4) 0.2278(13) 0.048(3) Uani 1 1 d . . .
H19 H 0.066(6) 0.197(3) 0.251(9) 0.03(2) Uiso 1 1 d . . .
C20 C 0.1337(6) 0.1359(3) 0.3736(11) 0.046(2) Uani 1 1 d . . .
H20 H 0.1593 0.1601 0.4731 0.056 Uiso 1 1 calc R . .
C21 C 0.1468(7) 0.0666(3) 0.3909(13) 0.078(3) Uani 1 1 d . . .
H21A H 0.1939 0.0575 0.5032 0.093 Uiso 1 1 calc R . .
H21B H 0.0801 0.0482 0.3924 0.093 Uiso 1 1 calc R . .
C22 C 0.1848(7) 0.0378(3) 0.2574(12) 0.062(2) Uani 1 1 d . . .
H22A H 0.1260 0.0217 0.1703 0.074 Uiso 1 1 calc R . .
H22B H 0.2268 0.0025 0.3084 0.074 Uiso 1 1 calc R . .
C23 C 0.2481(6) 0.0771(3) 0.1642(9) 0.0422(19) Uani 1 1 d . . .
H23 H 0.3199 0.0744 0.2034 0.051 Uiso 1 1 calc R . .
C24 C 0.2107(5) 0.1164(3) 0.0278(9) 0.0352(17) Uani 1 1 d . . .
H24 H 0.2590 0.1396 -0.0145 0.042 Uiso 1 1 calc R . .
C25 C 0.1004(6) 0.1253(4) -0.0590(11) 0.057(2) Uani 1 1 d . . .
H25A H 0.0945 0.1602 -0.1396 0.068 Uiso 1 1 calc R . .
H25B H 0.0756 0.0885 -0.1281 0.068 Uiso 1 1 calc R . .
C26 C 0.0325(7) 0.1370(5) 0.0617(15) 0.065(3) Uani 1 1 d . . .
H26A H -0.0232 0.1647 0.0054 0.078 Uiso 1 1 calc R . .
H26B H 0.0015 0.0980 0.0857 0.078 Uiso 1 1 calc R . .

loop_
_atom_site_aniso_label
_atom_site_aniso_U_11
_atom_site_aniso_U_22
_atom_site_aniso_U_33
_atom_site_aniso_U_23
_atom_site_aniso_U_13
_atom_site_aniso_U_12
Rh 0.0495(3) 0.01734(18) 0.0437(3) -0.0018(4) 0.0157(2) 0.0024(4)
Cl1 0.0833(16) 0.0292(9) 0.0553(12) -0.0130(9) 0.0259(12) -0.0042(10)
N1 0.045(4) 0.020(3) 0.058(4) -0.004(3) 0.007(4) 0.004(3)
N2 0.048(4) 0.021(3) 0.044(4) -0.008(3) 0.011(3) -0.001(3)
C1 0.047(6) 0.018(4) 0.043(6) -0.011(3) 0.014(5) -0.002(4)
C2 0.036(5) 0.023(3) 0.071(6) -0.005(3) 0.018(4) -0.004(3)
C3 0.040(5) 0.026(4) 0.061(5) -0.004(3) 0.019(4) -0.003(3)
C4 0.064(7) 0.024(4) 0.050(6) 0.009(4) 0.006(5) 0.001(4)
C5 0.046(5) 0.024(4) 0.062(5) 0.005(3) 0.003(4) 0.002(3)
C6 0.039(5) 0.020(3) 0.050(5) -0.005(3) 0.006(4) 0.001(3)
C7 0.050(6) 0.027(5) 0.075(7) 0.009(5) 0.016(6) -0.008(4)
C8 0.051(7) 0.035(5) 0.064(7) 0.007(5) 0.006(6) 0.003(5)
C9 0.079(7) 0.022(4) 0.068(6) 0.006(4) 0.031(5) -0.002(4)
C10 0.037(5) 0.037(4) 0.085(6) -0.026(5) 0.025(5) -0.006(4)
C11 0.052(6) 0.031(4) 0.065(6) -0.017(4) 0.018(5) 0.006(4)
C12 0.046(5) 0.029(4) 0.051(5) 0.000(3) 0.013(4) -0.008(3)
C13 0.053(5) 0.031(4) 0.038(4) -0.003(3) 0.007(4) 0.005(4)
C14 0.089(7) 0.028(4) 0.033(4) 0.001(3) 0.010(4) -0.004(4)
C15 0.081(8) 0.021(4) 0.046(6) 0.001(4) 0.006(6) 0.004(5)
C16 0.066(7) 0.028(5) 0.053(6) 0.007(4) 0.005(5) 0.016(5)
C17 0.095(7) 0.023(3) 0.050(5) 0.006(3) 0.029(5) -0.004(4)
C18 0.058(6) 0.033(4) 0.042(5) -0.004(3) 0.016(4) 0.002(4)
C19 0.063(7) 0.023(4) 0.061(7) -0.004(5) 0.022(6) 0.001(5)
C20 0.064(6) 0.024(4) 0.059(5) -0.002(4) 0.030(5) -0.011(4)
C21 0.112(8) 0.023(4) 0.121(8) 0.010(5) 0.073(7) -0.003(5)
C22 0.079(6) 0.020(4) 0.097(7) -0.003(4) 0.042(6) -0.013(4)
C23 0.046(5) 0.023(3) 0.062(5) -0.017(3) 0.022(5) -0.005(3)
C24 0.030(4) 0.032(4) 0.044(4) -0.006(3) 0.011(4) 0.001(3)
C25 0.056(6) 0.059(5) 0.057(5) -0.004(4) 0.017(5) 0.011(5)
C26 0.036(6) 0.071(7) 0.086(8) -0.027(6) 0.009(6) 0.006(5)

loop_
_atom_type_symbol
_atom_type_description
_atom_type_scat_dispersion_real
_atom_type_scat_dispersion_imag
_atom_type_scat_source
C C 0.0033 0.0016 'International Tables Vol C Tables 4.2.6.8 and 6.1.1.4'
H H 0.0000 0.0000 'International Tables Vol C Tables 4.2.6.8 and 6.1.1.4'
N N 0.0061 0.0033 'International Tables Vol C Tables 4.2.6.8 and 6.1.1.4'
O O 0.0106 0.0060 'International Tables Vol C Tables 4.2.6.8 and 6.1.1.4'
Cl Cl 0.1484 0.1585 'International Tables Vol C Tables 4.2.6.8 and 6.1.1.4'
Rh Rh -1.1178 0.9187 'International Tables Vol C Tables 4.2.6.8 and 6.1.1.4'

loop_
_geom_angle_atom_site_label_1
_geom_angle_atom_site_label_2
_geom_angle_atom_site_label_3
_geom_angle
C1 Rh C24 90.4(3)
C1 Rh C23 93.8(3)
C24 Rh C23 38.3(2)
C1 Rh C19 161.8(3)
C24 Rh C19 80.7(3)
C23 Rh C19 89.0(3)
C1 Rh C20 162.4(3)
C24 Rh C20 97.0(3)
C23 Rh C20 82.4(3)
C19 Rh C20 35.8(3)
C1 Rh Cl1 89.6(2)
C24 Rh Cl1 160.22(19)
C23 Rh Cl1 161.3(2)
C19 Rh Cl1 93.5(2)
C20 Rh Cl1 88.8(2)
C1 N1 C2 112.6(7)
C1 N1 C4 123.4(8)
C2 N1 C4 123.8(7)
C3 N2 C1 111.9(6)
C3 N2 C12 123.8(6)
C1 N2 C12 124.3(7)
N1 C1 N2 102.6(7)
N1 C1 Rh 130.1(7)
N2 C1 Rh 127.2(6)
C3 C2 N1 105.9(7)
C3 C2 H2 127.1
N1 C2 H2 127.1
C2 C3 N2 107.0(6)
C2 C3 H3 126.5
N2 C3 H3 126.5
N1 C4 C5 114.7(6)
N1 C4 H4A 108.6
C5 C4 H4A 108.6
N1 C4 H4B 108.6
C5 C4 H4B 108.6
H4A C4 H4B 107.6
O1A C5 C4 102.8(7)
O1A C5 C6 113.4(6)
C4 C5 C6 110.4(6)
O1A C5 O1B 115.0(9)
C4 C5 O1B 114.6(9)
C6 C5 O1B 101.1(9)
O1A C5 H5A 110.0
C4 C5 H5A 110.0
C6 C5 H5A 110.0
O1B C5 H5A 8.9
O1A C5 H5B 7.4
C4 C5 H5B 110.1
C6 C5 H5B 110.1
O1B C5 H5B 110.1
H5A C5 H5B 106.0
C5 O1A H1A 109.5
C5 O1B H1B 109.5
C11 C6 C7 120.9(8)
C11 C6 C5 116.9(7)
C7 C6 C5 122.1(7)
C6 C7 C8 117.9(10)
C6 C7 H7 121.1
C8 C7 H7 121.1
C9 C8 C7 121.2(10)
C9 C8 H8 119.4
C7 C8 H8 119.4
C8 C9 C10 120.5(8)
C8 C9 H9 119.8
C10 C9 H9 119.8
C11 C10 C9 119.2(7)
C11 C10 H10 120.4
C9 C10 H10 120.4
C6 C11 C10 120.3(8)
C6 C11 H11 119.9
C10 C11 H11 119.9
N2 C12 C13 112.2(6)
N2 C12 H12A 109.2
C13 C12 H12A 109.2
N2 C12 H12B 109.2
C13 C12 H12B 109.2
H12A C12 H12B 107.9
C18 C13 C14 119.6(7)
C18 C13 C12 120.1(6)
C14 C13 C12 120.3(6)
C13 C14 C15 121.7(8)
C13 C14 H14 119.2
C15 C14 H14 119.2
C16 C15 C14 116.0(9)
C16 C15 H15 122.0
C14 C15 H15 122.0
C17 C16 C15 122.8(9)
C17 C16 H16 118.6
C15 C16 H16 118.6
C16 C17 C18 119.8(7)
C16 C17 H17 120.1
C18 C17 H17 120.1
C13 C18 C17 120.0(7)
C13 C18 H18 120.0
C17 C18 H18 120.0
C20 C19 C26 128.0(9)
C20 C19 Rh 72.4(6)
C26 C19 Rh 113.1(7)
C20 C19 H19 109(5)
C26 C19 H19 115(6)
Rh C19 H19 112(6)
C19 C20 C21 124.3(8)
C19 C20 Rh 71.8(6)
C21 C20 Rh 106.9(5)
C19 C20 H20 117.8
C21 C20 H20 117.8
Rh C20 H20 91.3
C22 C21 C20 115.0(7)
C22 C21 H21A 108.5
C20 C21 H21A 108.5
C22 C21 H21B 108.5
C20 C21 H21B 108.5
H21A C21 H21B 107.5
C21 C22 C23 117.1(6)
C21 C22 H22A 108.0
C23 C22 H22A 108.0
C21 C22 H22B 108.0
C23 C22 H22B 108.0
H22A C22 H22B 107.3
C24 C23 C22 126.2(7)
C24 C23 Rh 69.4(4)
C22 C23 Rh 110.1(4)
C24 C23 H23 116.9
C22 C23 H23 116.9
Rh C23 H23 90.5
C23 C24 C25 125.6(7)
C23 C24 Rh 72.4(4)
C25 C24 Rh 110.8(5)
C23 C24 H24 117.2
C25 C24 H24 117.2
Rh C24 H24 86.7
C26 C25 C24 114.7(7)
C26 C25 H25A 108.6
C24 C25 H25A 108.6
C26 C25 H25B 108.6
C24 C25 H25B 108.6
H25A C25 H25B 107.6
C19 C26 C25 112.3(8)
C19 C26 H26A 109.1
C25 C26 H26A 109.1
C19 C26 H26B 109.1
C25 C26 H26B 109.1
H26A C26 H26B 107.9

loop_
_geom_bond_atom_site_label_1
_geom_bond_atom_site_label_2
_geom_bond_distance
Rh C1 2.004(9)
Rh C24 2.095(7)
Rh C23 2.134(6)
Rh C19 2.167(12)
Rh C20 2.174(7)
Rh Cl1 2.3795(19)
N1 C1 1.338(10)
N1 C2 1.396(9)
N1 C4 1.457(10)
N2 C3 1.368(9)
N2 C1 1.382(10)
N2 C12 1.463(9)
C2 C3 1.342(9)
C2 H2 0.9500
C3 H3 0.9500
C4 C5 1.479(12)
C4 H4A 0.9900
C4 H4B 0.9900
C5 O1A 1.471(9)
C5 C6 1.524(9)
C5 O1B 1.53(2)
C5 H5A 1.0000
C5 H5B 1.0000
O1A H1A 0.8400
O1B H1B 0.8400
C6 C11 1.370(10)
C6 C7 1.377(12)
C7 C8 1.399(12)
C7 H7 0.9500
C8 C9 1.345(12)
C8 H8 0.9500
C9 C10 1.381(11)
C9 H9 0.9500
C10 C11 1.376(11)
C10 H10 0.9500
C11 H11 0.9500
C12 C13 1.543(9)
C12 H12A 0.9900
C12 H12B 0.9900
C13 C18 1.368(9)
C13 C14 1.374(9)
C14 C15 1.416(10)
C14 H14 0.9500
C15 C16 1.386(13)
C15 H15 0.9500
C16 C17 1.351(12)
C16 H16 0.9500
C17 C18 1.395(9)
C17 H17 0.9500
C18 H18 0.9500
C19 C20 1.336(12)
C19 C26 1.491(14)
C19 H19 0.81(7)
C20 C21 1.532(9)
C20 H20 0.9500
C21 C22 1.433(10)
C21 H21A 0.9900
C21 H21B 0.9900
C22 C23 1.524(9)
C22 H22A 0.9900
C22 H22B 0.9900
C23 C24 1.387(9)
C23 H23 0.9500
C24 C25 1.503(10)
C24 H24 0.9500
C25 C26 1.500(12)
C25 H25A 0.9900
C25 H25B 0.9900
C26 H26A 0.9900
C26 H26B 0.9900
